data_7117852
loop_
_publ_author_name
'Philipp Biegger'
'Manuel Schaffroth'
'Kerstin Brodner'
'Olena Tverskoy'
'Frank Rominger'
'Uwe H. F. Bunz'

_publ_section_title
;
 Bisalkynylated 3,6-diiminocyclohexa-1,4-diene-1,4-diamine
;
_journal_name_full Chem.Commun.
_journal_page_first 14844
_journal_paper_doi 10.1039/C5cc05427C
_journal_volume 51
_journal_year 2015
_chemical_formula_sum 'C28 H48 N4 S Si2'
_chemical_formula_weight 528.94
_chemical_name_common '10 in manuscript'
_space_group_crystal_system monoclinic
_space_group_IT_number 14
_space_group_name_Hall '-P 2ybc'
_space_group_name_H-M_alt 'P 1 21/c 1'
_symmetry_space_group_name_Hall '-P 2ybc'
_symmetry_space_group_name_H-M 'P 1 21/c 1'
_atom_sites_solution_hydrogens mixed
_audit_creation_method SHELXL-2014/7
_audit_update_record
;
2015-06-23 deposited with the CCDC.
2015-07-16 downloaded from the CCDC.
;
_cell_angle_alpha 90
_cell_angle_beta 103.112(3)
_cell_angle_gamma 90
_cell_formula_units_Z 4
_cell_length_a 15.4408(14)
_cell_length_b 13.9268(12)
_cell_length_c 14.8221(13)
_cell_measurement_reflns_used 2191
_cell_measurement_temperature 200(2)
_cell_measurement_theta_max 17.96
_cell_measurement_theta_min 2.26
_cell_volume 3104.3(5)
_computing_cell_refinement 'Bruker SAINT'
_computing_data_collection 'Bruker APEX2'
_computing_data_reduction 'Bruker SAINT'
_computing_molecular_graphics 'Bruker SHELXTL'
_computing_publication_material 'Bruker SHELXTL'
_computing_structure_refinement 'SHELXL-2014/7 (Sheldrick, 2014)'
_computing_structure_solution 'SHELXS-97 (Sheldrick 2008)'
_diffrn_ambient_temperature 200(2)
_diffrn_measured_fraction_theta_full 1.000
_diffrn_measured_fraction_theta_max 1.000
_diffrn_measurement_device_type 'Bruker APEX area detector'
_diffrn_measurement_method '\f and \w scans'
_diffrn_radiation_type MoK\a
_diffrn_radiation_wavelength 0.71073
_diffrn_reflns_av_R_equivalents 0.0758
_diffrn_reflns_av_unetI/netI 0.0599
_diffrn_reflns_laue_measured_fraction_full 1.000
_diffrn_reflns_laue_measured_fraction_max 1.000
_diffrn_reflns_limit_h_max 15
_diffrn_reflns_limit_h_min -15
_diffrn_reflns_limit_k_max 13
_diffrn_reflns_limit_k_min -13
_diffrn_reflns_limit_l_max 14
_diffrn_reflns_limit_l_min -14
_diffrn_reflns_number 24289
_diffrn_reflns_point_group_measured_fraction_full 1.000
_diffrn_reflns_point_group_measured_fraction_max 1.000
_diffrn_reflns_theta_full 20.816
_diffrn_reflns_theta_max 20.816
_diffrn_reflns_theta_min 1.354
_diffrn_source 'sealed tube'
_exptl_absorpt_coefficient_mu 0.204
_exptl_absorpt_correction_T_max 0.8620
_exptl_absorpt_correction_T_min 0.8106
_exptl_absorpt_correction_type multi-scan
_exptl_absorpt_process_details
;
Sheldrick, G. M. (2008). <i>SADABS</i>. University of G\"ottingen, Germany.
;
_exptl_crystal_colour yellow
_exptl_crystal_density_diffrn 1.132
_exptl_crystal_description plate
_exptl_crystal_F_000 1152
_exptl_crystal_size_max 0.210
_exptl_crystal_size_mid 0.170
_exptl_crystal_size_min 0.040
_refine_diff_density_max 0.244
_refine_diff_density_min -0.306
_refine_diff_density_rms 0.045
_refine_ls_extinction_coef .
_refine_ls_extinction_method none
_refine_ls_goodness_of_fit_ref 1.041
_refine_ls_hydrogen_treatment mixed
_refine_ls_matrix_type full
_refine_ls_number_parameters 345
_refine_ls_number_reflns 3257
_refine_ls_number_restraints 55
_refine_ls_restrained_S_all 1.042
_refine_ls_R_factor_all 0.0834
_refine_ls_R_factor_gt 0.0545
_refine_ls_shift/su_max 0.000
_refine_ls_shift/su_mean 0.000
_refine_ls_structure_factor_coef Fsqd
_refine_ls_weighting_details 'w=1/[\s^2^(Fo^2^)+(0.0318P)^2^+3.4477P] where P=(Fo^2^+2Fc^2^)/3'
_refine_ls_weighting_scheme calc
_refine_ls_wR_factor_gt 0.1074
_refine_ls_wR_factor_ref 0.1235
_reflns_Friedel_coverage 0.000
_reflns_friedel_fraction_full .
_reflns_friedel_fraction_max .
_reflns_number_gt 2347
_reflns_number_total 3257
_reflns_threshold_expression 'I > 2\s(I)'
_cod_data_source_file c5cc05427c2.cif
_cod_data_source_block keb3
_cod_database_code 7117852
_shelx_shelxl_version_number 2014/7
_shelx_space_group_comment
; 
The symmetry employed for this shelxl refinement is uniquely defined 
by the following loop, which should always be used as a source of 
symmetry information in preference to the above space-group names. 
They are only intended as comments. 
;
_shelx_estimated_absorpt_t_min 0.958
_shelx_estimated_absorpt_t_max 0.992

loop_
_space_group_symop_operation_xyz
'x, y, z'
'-x, y+1/2, -z+1/2'
'-x, -y, -z'
'x, -y-1/2, z-1/2'

loop_
_atom_site_label
_atom_site_type_symbol
_atom_site_fract_x
_atom_site_fract_y
_atom_site_fract_z
_atom_site_U_iso_or_equiv
_atom_site_adp_type
_atom_site_occupancy
_atom_site_site_symmetry_order
_atom_site_calc_flag
_atom_site_refinement_flags_posn
_atom_site_refinement_flags_adp
_atom_site_refinement_flags_occupancy
_atom_site_disorder_assembly
_atom_site_disorder_group
Si1 Si 0.94408(8) 0.31662(9) 0.17256(9) 0.0433(4) Uani 1 1 d . . . . .
C1 C 0.8498(3) 0.4806(4) 0.2131(4) 0.0630(15) Uani 1 1 d . . . . .
H1 H 0.8723 0.4558 0.2736 0.076 Uiso 1 1 calc R U . . .
C2 C 0.8742(3) 0.4275(4) 0.1586(4) 0.0603(15) Uani 1 1 d . . . . .
H2 H 0.8534 0.4463 0.0959 0.072 Uiso 1 1 calc R U . . .
C3 C 0.6577(3) 0.8239(3) 0.2733(3) 0.0406(12) Uani 1 1 d . . . . .
C4 C 0.6078(4) 0.8878(4) 0.2654(4) 0.0730(18) Uani 1 1 d . . . . .
C11 C 0.7995(3) 0.5675(3) 0.2220(3) 0.0369(11) Uani 1 1 d . . . . .
C12 C 0.7907(3) 0.5919(3) 0.3130(3) 0.0367(11) Uani 1 1 d . . . . .
N13 N 0.8227(2) 0.5397(3) 0.3893(3) 0.0504(11) Uani 1 1 d . . . . .
S14 S 0.79732(9) 0.59632(10) 0.47525(8) 0.0597(4) Uani 1 1 d . . . . .
N15 N 0.7460(2) 0.6893(3) 0.4210(2) 0.0436(10) Uani 1 1 d . . . . .
C16 C 0.7463(3) 0.6773(3) 0.3312(3) 0.0343(11) Uani 1 1 d . . . . .
C17 C 0.7057(3) 0.7393(3) 0.2574(3) 0.0327(11) Uani 1 1 d . . . . .
N18 N 0.6782(3) 0.7723(4) 0.0958(3) 0.0511(12) Uani 1 1 d . . . . .
H18A H 0.672(3) 0.759(3) 0.045(3) 0.037(16) Uiso 1 1 d . . . . .
H18B H 0.640(3) 0.818(4) 0.109(3) 0.069(18) Uiso 1 1 d . . . . .
C18 C 0.7143(3) 0.7147(3) 0.1692(3) 0.0338(11) Uani 1 1 d . . . . .
N19 N 0.7663(4) 0.6149(4) 0.0608(3) 0.0686(15) Uani 1 1 d . . . . .
H19A H 0.790(4) 0.566(4) 0.051(4) 0.10(3) Uiso 1 1 d . . . . .
H19B H 0.739(5) 0.655(6) 0.017(5) 0.16(4) Uiso 1 1 d . . . . .
C19 C 0.7615(3) 0.6298(3) 0.1516(3) 0.0398(12) Uani 1 1 d . . . . .
C21 C 1.0633(3) 0.3519(4) 0.1826(3) 0.0542(14) Uani 1 1 d . . . . .
H21 H 1.0985 0.2910 0.1881 0.065 Uiso 1 1 calc R U . . .
C22 C 1.0788(4) 0.4045(5) 0.0969(4) 0.089(2) Uani 1 1 d . . . . .
H22A H 1.0541 0.3664 0.0414 0.133 Uiso 1 1 calc R U . . .
H22B H 1.0494 0.4673 0.0918 0.133 Uiso 1 1 calc R U . . .
H22C H 1.1428 0.4134 0.1026 0.133 Uiso 1 1 calc R U . . .
C23 C 1.1019(3) 0.4115(4) 0.2689(4) 0.0786(18) Uani 1 1 d . . . . .
H23A H 1.0921 0.3780 0.3238 0.118 Uiso 1 1 calc R U . . .
H23B H 1.1659 0.4204 0.2744 0.118 Uiso 1 1 calc R U . . .
H23C H 1.0725 0.4743 0.2637 0.118 Uiso 1 1 calc R U . . .
C24 C 0.9328(3) 0.2571(4) 0.2830(3) 0.0669(16) Uani 1 1 d . . . . .
H24 H 0.9459 0.3100 0.3297 0.080 Uiso 1 1 calc R U . . .
C25 C 0.8411(4) 0.2247(5) 0.2876(4) 0.093(2) Uani 1 1 d . . . . .
H25A H 0.7980 0.2752 0.2627 0.139 Uiso 1 1 calc R U . . .
H25B H 0.8260 0.1661 0.2508 0.139 Uiso 1 1 calc R U . . .
H25C H 0.8394 0.2117 0.3521 0.139 Uiso 1 1 calc R U . . .
C26 C 1.0024(4) 0.1839(4) 0.3197(4) 0.102(2) Uani 1 1 d . . . . .
H26A H 1.0607 0.2085 0.3151 0.153 Uiso 1 1 calc R U . . .
H26B H 1.0029 0.1704 0.3847 0.153 Uiso 1 1 calc R U . . .
H26C H 0.9894 0.1247 0.2834 0.153 Uiso 1 1 calc R U . . .
C27 C 0.9063(3) 0.2428(3) 0.0653(3) 0.0568(14) Uani 1 1 d . . . . .
H27 H 0.9068 0.2870 0.0122 0.068 Uiso 1 1 calc R U . . .
C28 C 0.8112(4) 0.2049(4) 0.0499(4) 0.088(2) Uani 1 1 d . . . . .
H28A H 0.7710 0.2577 0.0560 0.132 Uiso 1 1 calc R U . . .
H28B H 0.7932 0.1771 -0.0123 0.132 Uiso 1 1 calc R U . . .
H28C H 0.8082 0.1554 0.0962 0.132 Uiso 1 1 calc R U . . .
C29 C 0.9693(4) 0.1596(4) 0.0557(4) 0.094(2) Uani 1 1 d . . . . .
H29A H 1.0303 0.1838 0.0656 0.140 Uiso 1 1 calc R U . . .
H29B H 0.9664 0.1102 0.1020 0.140 Uiso 1 1 calc R U . . .
H29C H 0.9513 0.1319 -0.0065 0.140 Uiso 1 1 calc R U . . .
Si2 Si 0.54170(9) 0.99740(10) 0.26545(10) 0.0508(4) Uani 1 1 d D . . . .
C31 C 0.4219(3) 0.9625(4) 0.2500(3) 0.0592(15) Uani 1 1 d D . . . .
H31 H 0.3868 1.0234 0.2445 0.071 Uiso 1 1 calc R U . . .
C32 C 0.3862(4) 0.9049(4) 0.1622(4) 0.107(2) Uani 1 1 d D . . . .
H32A H 0.3974 0.9400 0.1087 0.160 Uiso 1 1 calc R U . . .
H32B H 0.4160 0.8424 0.1669 0.160 Uiso 1 1 calc R U . . .
H32C H 0.3220 0.8953 0.1544 0.160 Uiso 1 1 calc R U . . .
C33 C 0.4047(4) 0.9085(4) 0.3343(4) 0.089(2) Uani 1 1 d D . . . .
H33A H 0.4279 0.9460 0.3905 0.133 Uiso 1 1 calc R U . . .
H33B H 0.3406 0.8989 0.3269 0.133 Uiso 1 1 calc R U . . .
H33C H 0.4346 0.8460 0.3394 0.133 Uiso 1 1 calc R U . . .
C34 C 0.5812(3) 1.0550(4) 0.3817(4) 0.0690(16) Uani 1 1 d D . . . .
H34 H 0.5772 1.0047 0.4287 0.083 Uiso 1 1 calc R U . . .
C35 C 0.6773(4) 1.0867(5) 0.4016(5) 0.110(2) Uani 1 1 d D . . . .
H35A H 0.7147 1.0329 0.3910 0.166 Uiso 1 1 calc R U . . .
H35B H 0.6838 1.1400 0.3606 0.166 Uiso 1 1 calc R U . . .
H35C H 0.6958 1.1076 0.4663 0.166 Uiso 1 1 calc R U . . .
C36 C 0.5208(4) 1.1373(4) 0.3977(4) 0.094(2) Uani 1 1 d D . . . .
H36A H 0.4590 1.1152 0.3844 0.141 Uiso 1 1 calc R U . . .
H36B H 0.5384 1.1585 0.4623 0.141 Uiso 1 1 calc R U . . .
H36C H 0.5263 1.1910 0.3566 0.141 Uiso 1 1 calc R U . . .
C37 C 0.5668(7) 1.0846(8) 0.1783(7) 0.059(3) Uani 0.643(17) 1 d D . P A 1
H37 H 0.6075 1.1334 0.2153 0.071 Uiso 0.643(17) 1 calc R U P A 1
C38 C 0.6181(8) 1.0431(9) 0.1097(7) 0.072(4) Uani 0.643(17) 1 d D . P A 1
H38A H 0.6694 1.0065 0.1436 0.086 Uiso 0.643(17) 1 calc R U P A 1
H38B H 0.5789 1.0008 0.0657 0.086 Uiso 0.643(17) 1 calc R U P A 1
H38C H 0.6387 1.0957 0.0759 0.086 Uiso 0.643(17) 1 calc R U P A 1
C39 C 0.4871(12) 1.1416(15) 0.1244(16) 0.104(14) Uani 0.643(17) 1 d D . P A 1
H39A H 0.4539 1.1684 0.1676 0.156 Uiso 0.643(17) 1 calc R U P A 1
H39B H 0.5080 1.1940 0.0905 0.156 Uiso 0.643(17) 1 calc R U P A 1
H39C H 0.4481 1.0991 0.0804 0.156 Uiso 0.643(17) 1 calc R U P A 1
C37B C 0.5424(10) 1.0486(13) 0.1432(15) 0.054(6) Uiso 0.357(17) 1 d D . P A 2
H37B H 0.5230 1.0002 0.0928 0.065 Uiso 0.357(17) 1 calc R U P A 2
C38B C 0.6374(10) 1.0854(14) 0.1486(16) 0.070(7) Uiso 0.357(17) 1 d D . P A 2
H38D H 0.6788 1.0310 0.1581 0.104 Uiso 0.357(17) 1 calc R U P A 2
H38E H 0.6397 1.1182 0.0907 0.104 Uiso 0.357(17) 1 calc R U P A 2
H38F H 0.6542 1.1304 0.2005 0.104 Uiso 0.357(17) 1 calc R U P A 2
C39B C 0.4845(19) 1.140(2) 0.128(3) 0.072(17) Uiso 0.357(17) 1 d D . P A 2
H39D H 0.4223 1.1220 0.1243 0.108 Uiso 0.357(17) 1 calc R U P A 2
H39E H 0.5044 1.1834 0.1808 0.108 Uiso 0.357(17) 1 calc R U P A 2
H39F H 0.4899 1.1713 0.0710 0.108 Uiso 0.357(17) 1 calc R U P A 2

loop_
_atom_site_aniso_label
_atom_site_aniso_U_11
_atom_site_aniso_U_22
_atom_site_aniso_U_33
_atom_site_aniso_U_23
_atom_site_aniso_U_13
_atom_site_aniso_U_12
Si1 0.0428(8) 0.0418(8) 0.0441(8) -0.0062(7) 0.0073(6) 0.0109(6)
C1 0.071(4) 0.057(4) 0.070(4) -0.007(3) 0.036(3) 0.009(3)
C2 0.054(3) 0.058(4) 0.071(4) -0.007(3) 0.018(3) 0.007(3)
C3 0.039(3) 0.044(3) 0.043(3) 0.009(2) 0.018(2) 0.005(3)
C4 0.060(4) 0.053(4) 0.121(5) 0.024(4) 0.051(4) 0.022(3)
C11 0.038(3) 0.030(3) 0.047(3) -0.004(2) 0.019(2) 0.005(2)
C12 0.035(3) 0.036(3) 0.039(3) 0.003(2) 0.007(2) -0.001(2)
N13 0.056(3) 0.049(3) 0.046(3) 0.008(2) 0.012(2) 0.006(2)
S14 0.0742(10) 0.0659(9) 0.0384(8) 0.0106(7) 0.0119(7) 0.0077(8)
N15 0.049(2) 0.051(2) 0.031(2) 0.0004(19) 0.0099(19) 0.0010(19)
C16 0.033(3) 0.039(3) 0.035(3) -0.001(2) 0.014(2) -0.003(2)
C17 0.029(2) 0.034(3) 0.038(3) -0.001(2) 0.013(2) -0.004(2)
N18 0.060(3) 0.063(3) 0.033(3) 0.007(3) 0.017(3) 0.017(2)
C18 0.033(3) 0.040(3) 0.030(3) 0.006(2) 0.011(2) 0.000(2)
N19 0.102(4) 0.070(4) 0.039(3) -0.005(3) 0.027(3) 0.031(3)
C19 0.042(3) 0.045(3) 0.037(3) -0.009(2) 0.018(2) 0.001(2)
C21 0.036(3) 0.067(4) 0.057(3) -0.012(3) 0.006(3) 0.011(3)
C22 0.079(4) 0.124(6) 0.070(4) -0.019(4) 0.030(3) -0.027(4)
C23 0.058(4) 0.099(5) 0.071(4) -0.028(4) -0.003(3) -0.008(3)
C24 0.068(4) 0.081(4) 0.050(3) 0.007(3) 0.009(3) 0.020(3)
C25 0.080(5) 0.118(6) 0.087(5) 0.022(4) 0.032(4) -0.005(4)
C26 0.115(5) 0.099(5) 0.099(5) 0.041(4) 0.040(4) 0.044(4)
C27 0.067(4) 0.055(3) 0.043(3) -0.001(3) -0.001(3) 0.002(3)
C28 0.089(5) 0.092(5) 0.069(4) -0.013(4) -0.011(3) -0.020(4)
C29 0.117(5) 0.077(4) 0.083(5) -0.037(4) 0.016(4) 0.023(4)
Si2 0.0436(9) 0.0446(9) 0.0676(10) 0.0071(7) 0.0194(7) 0.0145(7)
C31 0.044(3) 0.048(3) 0.084(4) -0.003(3) 0.011(3) 0.008(3)
C32 0.105(5) 0.077(5) 0.120(6) -0.031(4) -0.012(4) -0.011(4)
C33 0.065(4) 0.081(4) 0.128(6) 0.020(4) 0.040(4) 0.001(3)
C34 0.064(4) 0.056(4) 0.080(4) 0.000(3) 0.000(3) 0.004(3)
C35 0.088(5) 0.090(5) 0.132(6) 0.000(4) -0.020(4) -0.016(4)
C36 0.119(6) 0.071(4) 0.085(5) -0.024(4) 0.009(4) 0.023(4)
C37 0.062(7) 0.063(7) 0.055(6) -0.002(6) 0.019(5) 0.002(5)
C38 0.079(8) 0.088(9) 0.057(7) 0.006(6) 0.031(6) 0.022(6)
C39 0.093(14) 0.094(14) 0.14(2) 0.069(10) 0.049(9) 0.056(9)

loop_
_atom_type_symbol
_atom_type_description
_atom_type_scat_dispersion_real
_atom_type_scat_dispersion_imag
_atom_type_scat_source
C C 0.0033 0.0016 'International Tables Vol C Tables 4.2.6.8 and 6.1.1.4'
H H 0.0000 0.0000 'International Tables Vol C Tables 4.2.6.8 and 6.1.1.4'
N N 0.0061 0.0033 'International Tables Vol C Tables 4.2.6.8 and 6.1.1.4'
Si Si 0.0817 0.0704 'International Tables Vol C Tables 4.2.6.8 and 6.1.1.4'
S S 0.1246 0.1234 'International Tables Vol C Tables 4.2.6.8 and 6.1.1.4'

loop_
_geom_angle_atom_site_label_1
_geom_angle_atom_site_label_2
_geom_angle_atom_site_label_3
_geom_angle
_geom_angle_site_symmetry_1
_geom_angle_site_symmetry_3
C2 Si1 C27 107.4(2) . .
C2 Si1 C24 107.2(2) . .
C27 Si1 C24 115.2(2) . .
C2 Si1 C21 108.9(2) . .
C27 Si1 C21 108.7(2) . .
C24 Si1 C21 109.3(2) . .
C2 C1 C11 144.6(6) . .
C2 C1 H1 107.7 . .
C11 C1 H1 107.7 . .
C1 C2 Si1 133.5(5) . .
C1 C2 H2 113.3 . .
Si1 C2 H2 113.3 . .
C4 C3 C17 164.2(5) . .
C3 C4 Si2 171.7(6) . .
C19 C11 C12 116.6(4) . .
C19 C11 C1 126.6(4) . .
C12 C11 C1 116.7(4) . .
N13 C12 C16 113.2(4) . .
N13 C12 C11 124.9(4) . .
C16 C12 C11 121.9(4) . .
C12 N13 S14 106.9(3) . .
N13 S14 N15 100.13(19) . .
C16 N15 S14 106.2(3) . .
N15 C16 C17 125.9(4) . .
N15 C16 C12 113.6(4) . .
C17 C16 C12 120.5(4) . .
C18 C17 C16 117.1(4) . .
C18 C17 C3 121.2(4) . .
C16 C17 C3 121.7(4) . .
C18 N18 H18A 126(4) . .
C18 N18 H18B 113(3) . .
H18A N18 H18B 116(5) . .
N18 C18 C17 119.9(4) . .
N18 C18 C19 117.9(4) . .
C17 C18 C19 122.2(4) . .
C19 N19 H19A 115(4) . .
C19 N19 H19B 120(5) . .
H19A N19 H19B 125(6) . .
N19 C19 C11 122.3(4) . .
N19 C19 C18 116.1(4) . .
C11 C19 C18 121.6(4) . .
C23 C21 C22 109.2(5) . .
C23 C21 Si1 113.4(3) . .
C22 C21 Si1 113.2(3) . .
C23 C21 H21 106.8 . .
C22 C21 H21 106.8 . .
Si1 C21 H21 106.8 . .
C21 C22 H22A 109.5 . .
C21 C22 H22B 109.5 . .
H22A C22 H22B 109.5 . .
C21 C22 H22C 109.5 . .
H22A C22 H22C 109.5 . .
H22B C22 H22C 109.5 . .
C21 C23 H23A 109.5 . .
C21 C23 H23B 109.5 . .
H23A C23 H23B 109.5 . .
C21 C23 H23C 109.5 . .
H23A C23 H23C 109.5 . .
H23B C23 H23C 109.5 . .
C26 C24 C25 112.8(5) . .
C26 C24 Si1 114.7(4) . .
C25 C24 Si1 116.6(4) . .
C26 C24 H24 103.6 . .
C25 C24 H24 103.6 . .
Si1 C24 H24 103.6 . .
C24 C25 H25A 109.5 . .
C24 C25 H25B 109.5 . .
H25A C25 H25B 109.5 . .
C24 C25 H25C 109.5 . .
H25A C25 H25C 109.5 . .
H25B C25 H25C 109.5 . .
C24 C26 H26A 109.5 . .
C24 C26 H26B 109.5 . .
H26A C26 H26B 109.5 . .
C24 C26 H26C 109.5 . .
H26A C26 H26C 109.5 . .
H26B C26 H26C 109.5 . .
C28 C27 C29 109.4(4) . .
C28 C27 Si1 114.8(4) . .
C29 C27 Si1 114.2(3) . .
C28 C27 H27 105.9 . .
C29 C27 H27 105.9 . .
Si1 C27 H27 105.9 . .
C27 C28 H28A 109.5 . .
C27 C28 H28B 109.5 . .
H28A C28 H28B 109.5 . .
C27 C28 H28C 109.5 . .
H28A C28 H28C 109.5 . .
H28B C28 H28C 109.5 . .
C27 C29 H29A 109.5 . .
C27 C29 H29B 109.5 . .
H29A C29 H29B 109.5 . .
C27 C29 H29C 109.5 . .
H29A C29 H29C 109.5 . .
H29B C29 H29C 109.5 . .
C4 Si2 C34 106.9(3) . .
C4 Si2 C31 108.5(2) . .
C34 Si2 C31 109.2(2) . .
C4 Si2 C37 109.7(3) . .
C34 Si2 C37 106.3(5) . .
C31 Si2 C37 115.8(4) . .
C4 Si2 C37B 100.6(6) . .
C34 Si2 C37B 129.0(6) . .
C31 Si2 C37B 101.2(5) . .
C32 C31 C33 110.0(5) . .
C32 C31 Si2 113.4(4) . .
C33 C31 Si2 112.1(3) . .
C32 C31 H31 107.0 . .
C33 C31 H31 107.0 . .
Si2 C31 H31 107.0 . .
C31 C32 H32A 109.5 . .
C31 C32 H32B 109.5 . .
H32A C32 H32B 109.5 . .
C31 C32 H32C 109.5 . .
H32A C32 H32C 109.5 . .
H32B C32 H32C 109.5 . .
C31 C33 H33A 109.5 . .
C31 C33 H33B 109.5 . .
H33A C33 H33B 109.5 . .
C31 C33 H33C 109.5 . .
H33A C33 H33C 109.5 . .
H33B C33 H33C 109.5 . .
C35 C34 C36 111.0(5) . .
C35 C34 Si2 113.9(4) . .
C36 C34 Si2 112.4(4) . .
C35 C34 H34 106.4 . .
C36 C34 H34 106.4 . .
Si2 C34 H34 106.4 . .
C34 C35 H35A 109.5 . .
C34 C35 H35B 109.5 . .
H35A C35 H35B 109.5 . .
C34 C35 H35C 109.5 . .
H35A C35 H35C 109.5 . .
H35B C35 H35C 109.5 . .
C34 C36 H36A 109.5 . .
C34 C36 H36B 109.5 . .
H36A C36 H36B 109.5 . .
C34 C36 H36C 109.5 . .
H36A C36 H36C 109.5 . .
H36B C36 H36C 109.5 . .
C39 C37 C38 108.9(11) . .
C39 C37 Si2 115.4(11) . .
C38 C37 Si2 115.5(7) . .
C39 C37 H37 105.4 . .
C38 C37 H37 105.4 . .
Si2 C37 H37 105.4 . .
C37 C38 H38A 109.5 . .
C37 C38 H38B 109.5 . .
H38A C38 H38B 109.5 . .
C37 C38 H38C 109.5 . .
H38A C38 H38C 109.5 . .
H38B C38 H38C 109.5 . .
C37 C39 H39A 109.5 . .
C37 C39 H39B 109.5 . .
H39A C39 H39B 109.5 . .
C37 C39 H39C 109.5 . .
H39A C39 H39C 109.5 . .
H39B C39 H39C 109.5 . .
C39B C37B C38B 104.5(16) . .
C39B C37B Si2 108(2) . .
C38B C37B Si2 106.2(15) . .
C39B C37B H37B 112.6 . .
C38B C37B H37B 112.6 . .
Si2 C37B H37B 112.6 . .
C37B C38B H38D 109.5 . .
C37B C38B H38E 109.5 . .
H38D C38B H38E 109.5 . .
C37B C38B H38F 109.5 . .
H38D C38B H38F 109.5 . .
H38E C38B H38F 109.5 . .
C37B C39B H39D 109.5 . .
C37B C39B H39E 109.5 . .
H39D C39B H39E 109.5 . .
C37B C39B H39F 109.5 . .
H39D C39B H39F 109.5 . .
H39E C39B H39F 109.5 . .

loop_
_geom_bond_atom_site_label_1
_geom_bond_atom_site_label_2
_geom_bond_distance
_geom_bond_site_symmetry_2
Si1 C2 1.867(5) .
Si1 C27 1.872(5) .
Si1 C24 1.878(5) .
Si1 C21 1.878(5) .
C1 C2 1.216(6) .
C1 C11 1.460(6) .
C1 H1 0.9500 .
C2 H2 0.9500 .
C3 C4 1.165(6) .
C3 C17 1.439(6) .
C4 Si2 1.837(5) .
C11 C19 1.381(6) .
C11 C12 1.428(6) .
C12 N13 1.340(5) .
C12 C16 1.428(6) .
N13 S14 1.620(4) .
S14 N15 1.632(4) .
N15 C16 1.343(5) .
C16 C17 1.422(6) .
C17 C18 1.387(5) .
N18 C18 1.365(6) .
N18 H18A 0.76(4) .
N18 H18B 0.91(5) .
C18 C19 1.444(6) .
N19 C19 1.381(6) .
N19 H19A 0.80(6) .
N19 H19B 0.89(7) .
C21 C23 1.528(6) .
C21 C22 1.531(7) .
C21 H21 1.0000 .
C22 H22A 0.9800 .
C22 H22B 0.9800 .
C22 H22C 0.9800 .
C23 H23A 0.9800 .
C23 H23B 0.9800 .
C23 H23C 0.9800 .
C24 C26 1.492(7) .
C24 C25 1.502(7) .
C24 H24 1.0000 .
C25 H25A 0.9800 .
C25 H25B 0.9800 .
C25 H25C 0.9800 .
C26 H26A 0.9800 .
C26 H26B 0.9800 .
C26 H26C 0.9800 .
C27 C28 1.529(7) .
C27 C29 1.540(6) .
C27 H27 1.0000 .
C28 H28A 0.9800 .
C28 H28B 0.9800 .
C28 H28C 0.9800 .
C29 H29A 0.9800 .
C29 H29B 0.9800 .
C29 H29C 0.9800 .
Si2 C34 1.874(5) .
Si2 C31 1.876(5) .
Si2 C37 1.877(8) .
Si2 C37B 1.950(18) .
C31 C32 1.522(6) .
C31 C33 1.532(6) .
C31 H31 1.0000 .
C32 H32A 0.9800 .
C32 H32B 0.9800 .
C32 H32C 0.9800 .
C33 H33A 0.9800 .
C33 H33B 0.9800 .
C33 H33C 0.9800 .
C34 C35 1.511(6) .
C34 C36 1.530(6) .
C34 H34 1.0000 .
C35 H35A 0.9800 .
C35 H35B 0.9800 .
C35 H35C 0.9800 .
C36 H36A 0.9800 .
C36 H36B 0.9800 .
C36 H36C 0.9800 .
C37 C39 1.530(11) .
C37 C38 1.537(10) .
C37 H37 1.0000 .
C38 H38A 0.9800 .
C38 H38B 0.9800 .
C38 H38C 0.9800 .
C39 H39A 0.9800 .
C39 H39B 0.9800 .
C39 H39C 0.9800 .
C37B C39B 1.537(14) .
C37B C38B 1.538(14) .
C37B H37B 1.0000 .
C38B H38D 0.9800 .
C38B H38E 0.9800 .
C38B H38F 0.9800 .
C39B H39D 0.9800 .
C39B H39E 0.9800 .
C39B H39F 0.9800 .

loop_
_geom_torsion_atom_site_label_1
_geom_torsion_atom_site_label_2
_geom_torsion_atom_site_label_3
_geom_torsion_atom_site_label_4
_geom_torsion
_geom_torsion_site_symmetry_1
_geom_torsion_site_symmetry_2
_geom_torsion_site_symmetry_3
_geom_torsion_site_symmetry_4
C11 C1 C2 Si1 178.7(5) . . . .
C27 Si1 C2 C1 151.4(6) . . . .
C24 Si1 C2 C1 27.1(6) . . . .
C21 Si1 C2 C1 -91.0(6) . . . .
C2 C1 C11 C19 -5.4(11) . . . .
C2 C1 C11 C12 176.5(8) . . . .
C19 C11 C12 N13 179.5(4) . . . .
C1 C11 C12 N13 -2.2(6) . . . .
C19 C11 C12 C16 -1.1(6) . . . .
C1 C11 C12 C16 177.3(4) . . . .
C16 C12 N13 S14 0.0(4) . . . .
C11 C12 N13 S14 179.5(4) . . . .
C12 N13 S14 N15 -0.5(3) . . . .
N13 S14 N15 C16 0.9(3) . . . .
S14 N15 C16 C17 177.4(3) . . . .
S14 N15 C16 C12 -1.0(4) . . . .
N13 C12 C16 N15 0.7(5) . . . .
C11 C12 C16 N15 -178.8(4) . . . .
N13 C12 C16 C17 -177.8(4) . . . .
C11 C12 C16 C17 2.7(6) . . . .
N15 C16 C17 C18 179.4(4) . . . .
C12 C16 C17 C18 -2.3(6) . . . .
N15 C16 C17 C3 -0.6(6) . . . .
C12 C16 C17 C3 177.6(4) . . . .
C4 C3 C17 C18 30.1(19) . . . .
C4 C3 C17 C16 -149.9(16) . . . .
C16 C17 C18 N18 -178.8(4) . . . .
C3 C17 C18 N18 1.2(6) . . . .
C16 C17 C18 C19 0.5(6) . . . .
C3 C17 C18 C19 -179.5(4) . . . .
C12 C11 C19 N19 179.3(4) . . . .
C1 C11 C19 N19 1.1(7) . . . .
C12 C11 C19 C18 -0.8(6) . . . .
C1 C11 C19 C18 -179.0(4) . . . .
N18 C18 C19 N19 0.4(6) . . . .
C17 C18 C19 N19 -178.9(4) . . . .
N18 C18 C19 C11 -179.5(4) . . . .
C17 C18 C19 C11 1.1(6) . . . .
C2 Si1 C21 C23 64.1(4) . . . .
C27 Si1 C21 C23 -179.1(4) . . . .
C24 Si1 C21 C23 -52.7(4) . . . .
C2 Si1 C21 C22 -61.1(4) . . . .
C27 Si1 C21 C22 55.7(4) . . . .
C24 Si1 C21 C22 -177.9(4) . . . .
C2 Si1 C24 C26 -163.4(4) . . . .
C27 Si1 C24 C26 77.1(5) . . . .
C21 Si1 C24 C26 -45.6(5) . . . .
C2 Si1 C24 C25 61.7(5) . . . .
C27 Si1 C24 C25 -57.8(5) . . . .
C21 Si1 C24 C25 179.5(4) . . . .
C2 Si1 C27 C28 -64.8(4) . . . .
C24 Si1 C27 C28 54.5(4) . . . .
C21 Si1 C27 C28 177.5(4) . . . .
C2 Si1 C27 C29 167.6(4) . . . .
C24 Si1 C27 C29 -73.1(5) . . . .
C21 Si1 C27 C29 49.9(5) . . . .
C4 Si2 C31 C32 -57.3(5) . . . .
C34 Si2 C31 C32 -173.5(4) . . . .
C37 Si2 C31 C32 66.5(6) . . . .
C37B Si2 C31 C32 48.0(7) . . . .
C4 Si2 C31 C33 68.0(4) . . . .
C34 Si2 C31 C33 -48.2(4) . . . .
C37 Si2 C31 C33 -168.2(5) . . . .
C37B Si2 C31 C33 173.3(7) . . . .
C4 Si2 C34 C35 63.0(5) . . . .
C31 Si2 C34 C35 -179.7(4) . . . .
C37 Si2 C34 C35 -54.1(5) . . . .
C37B Si2 C34 C35 -56.5(7) . . . .
C4 Si2 C34 C36 -169.7(4) . . . .
C31 Si2 C34 C36 -52.5(5) . . . .
C37 Si2 C34 C36 73.2(5) . . . .
C37B Si2 C34 C36 70.7(7) . . . .
C4 Si2 C37 C39 141.8(13) . . . .
C34 Si2 C37 C39 -102.9(14) . . . .
C31 Si2 C37 C39 18.6(15) . . . .
C4 Si2 C37 C38 13.3(13) . . . .
C34 Si2 C37 C38 128.6(11) . . . .
C31 Si2 C37 C38 -109.9(11) . . . .
